data_7021774
loop_
_publ_author_name
'Dippold, Alexander A.'
'Klap\"otke, Thomas M'
'Oswald, Michaela'

_publ_section_title
;
 Asymmetrically substituted 5,5'-bistriazoles - nitrogen-rich materials
 with various energetic functionalities.
;
_journal_issue 31
_journal_name_full 'Dalton transactions (Cambridge, England : 2003)'
_journal_page_first 11136
_journal_page_last 11145
_journal_paper_doi 10.1039/c3dt51205c
_journal_volume 42
_journal_year 2013
_chemical_formula_moiety 'C4 H2 N10 O2, 2(H2 O)'
_chemical_formula_sum 'C4 H6 N10 O4'
_chemical_formula_weight 258.155
_chemical_name_common AzNBT
_chemical_name_systematic 5-(5-azido-1H-1,2,4-triazol-3-yl)-3-nitro-1H-1,2,4-triazole
_space_group_IT_number 2
_symmetry_cell_setting triclinic
_symmetry_space_group_name_Hall '-P 1'
_symmetry_space_group_name_H-M 'P -1'
_atom_sites_solution_hydrogens geom
_atom_sites_solution_primary direct
_atom_sites_solution_secondary difmap
_audit_creation_date
;
'Sat Mar 23 11:05:01 2013'
;
_audit_creation_method SHELXL-97
_cell_angle_alpha 98.918(8)
_cell_angle_beta 91.332(8)
_cell_angle_gamma 107.056(9)
_cell_formula_units_Z 4
_cell_length_a 7.4790(7)
_cell_length_b 11.8671(12)
_cell_length_c 12.1234(12)
_cell_measurement_reflns_used 1278
_cell_measurement_temperature 100(2)
_cell_measurement_theta_max 31.4300
_cell_measurement_theta_min 4.5420
_cell_volume 1013.55(18)
_computing_cell_refinement
;
CrysAlisPro, Agilent Technologies,
Version 1.171.36.24 (release 03-12-2012 CrysAlis171 .NET)
(compiled Dec 3 2012,18:21:49)
;
_computing_data_collection
;
CrysAlisPro, Agilent Technologies,
Version 1.171.36.24 (release 03-12-2012 CrysAlis171 .NET)
(compiled Dec 3 2012,18:21:49)
;
_computing_data_reduction
;
CrysAlisPro, Agilent Technologies,
Version 1.171.36.24 (release 03-12-2012 CrysAlis171 .NET)
(compiled Dec 3 2012,18:21:49)
;
_computing_molecular_graphics
;
'ORTEP (M. N. Burnett, C. K. Johnson, ORTEP-III: Oak Ridge Thermal Ellipsoid
;
_computing_publication_material 'PLATON (A. L. Spek, Acta Crystallogr, Sect. A, 1990, 46, C34, 1995 version).'
_computing_structure_refinement 'SHELXL-97 (Sheldrick, 1997)'
_computing_structure_solution SIR-97
_diffrn_ambient_temperature 100(2)
_diffrn_detector_area_resol_mean 15.9809
_diffrn_measured_fraction_theta_full 0.989
_diffrn_measured_fraction_theta_max 0.989
_diffrn_measurement_details
;
1 omega -1.00 103.00 1.0000 95.0000
omega____ theta____ kappa____ phi______ frames
- 32.0000 79.0000 0.0000 104

2 omega -1.00 103.00 1.0000 95.0000
omega____ theta____ kappa____ phi______ frames
- 32.0000 79.0000 120.0000 104

3 omega -65.00 39.00 1.0000 95.0000
omega____ theta____ kappa____ phi______ frames
- -32.0000 80.0000 250.0000 104

;
_diffrn_measurement_device 'CCD camera on \k-goniostat'
_diffrn_measurement_device_type KappaCCD
_diffrn_measurement_method omega-scan
_diffrn_orient_matrix_UB_11 0.0879695000
_diffrn_orient_matrix_UB_12 0.0324556000
_diffrn_orient_matrix_UB_13 -0.0165792000
_diffrn_orient_matrix_UB_21 -0.0438115000
_diffrn_orient_matrix_UB_22 0.0361525000
_diffrn_orient_matrix_UB_23 -0.0251875000
_diffrn_orient_matrix_UB_31 0.0153385000
_diffrn_orient_matrix_UB_32 0.0407888000
_diffrn_orient_matrix_UB_33 0.0511536000
_diffrn_radiation_collimation 0.5
_diffrn_radiation_monochromator graphite
_diffrn_radiation_source 'fine-focus sealed tube'
_diffrn_radiation_type 'Mo K\a'
_diffrn_radiation_wavelength 0.71073
_diffrn_reflns_av_R_equivalents 0.0363
_diffrn_reflns_av_sigmaI/netI 0.0675
_diffrn_reflns_limit_h_max 9
_diffrn_reflns_limit_h_min -8
_diffrn_reflns_limit_k_max 8
_diffrn_reflns_limit_k_min -14
_diffrn_reflns_limit_l_max 14
_diffrn_reflns_limit_l_min -12
_diffrn_reflns_number 5013
_diffrn_reflns_theta_full 25.49
_diffrn_reflns_theta_max 25.49
_diffrn_reflns_theta_min 4.13
_diffrn_source_current 40
_diffrn_source_type 'Spellman generator'
_diffrn_source_voltage 50
_exptl_absorpt_coefficient_mu 0.148
_exptl_absorpt_correction_T_max 1.00000
_exptl_absorpt_correction_T_min 0.49696
_exptl_absorpt_correction_type multi-scan
_exptl_absorpt_process_details
;
CrysAlisPro, Agilent Technologies,
Version 1.171.36.24 (release 03-12-2012 CrysAlis171 .NET)
(compiled Dec 3 2012,18:21:49)
Empirical absorption correction using spherical harmonics,
implemented in SCALE3 ABSPACK scaling algorithm.
;
_exptl_crystal_colour colorless
_exptl_crystal_density_diffrn 1.6918(3)
_exptl_crystal_density_method 'not measured'
_exptl_crystal_description block
_exptl_crystal_F_000 528
_exptl_crystal_size_max 0.29
_exptl_crystal_size_mid 0.18
_exptl_crystal_size_min 0.15
_refine_diff_density_max 0.372
_refine_diff_density_min -0.298
_refine_diff_density_rms 0.076
_refine_ls_extinction_method none
_refine_ls_goodness_of_fit_ref 1.050
_refine_ls_hydrogen_treatment mixed
_refine_ls_matrix_type full
_refine_ls_number_parameters 361
_refine_ls_number_reflns 3732
_refine_ls_number_restraints 0
_refine_ls_restrained_S_all 1.050
_refine_ls_R_factor_all 0.0935
_refine_ls_R_factor_gt 0.0595
_refine_ls_shift/su_max 0.000
_refine_ls_shift/su_mean 0.000
_refine_ls_structure_factor_coef Fsqd
_refine_ls_weighting_details 'calc w=1/[\s^2^(Fo^2^)+(0.0698P)^2^+0.0000P] where P=(Fo^2^+2Fc^2^)/3'
_refine_ls_weighting_scheme calc
_refine_ls_wR_factor_gt 0.1357
_refine_ls_wR_factor_ref 0.1612
_reflns_number_gt 2554
_reflns_number_total 3732
_reflns_threshold_expression >2\s(I)
_cod_data_source_file c3dt51205c.txt
_cod_data_source_block manuscript2
_cod_original_cell_volume 1013.55(17)
_cod_database_code 7021774

loop_
_symmetry_equiv_pos_as_xyz
'x, y, z'
'-x, -y, -z'

loop_
_atom_site_label
_atom_site_type_symbol
_atom_site_fract_x
_atom_site_fract_y
_atom_site_fract_z
_atom_site_U_iso_or_equiv
_atom_site_adp_type
_atom_site_occupancy
_atom_site_symmetry_multiplicity
_atom_site_calc_flag
O1 O -0.2056(3) 0.5235(2) 0.03208(19) 0.0341(6) Uani 1 1 d
O2 O -0.2608(3) 0.6302(2) 0.18382(18) 0.0311(6) Uani 1 1 d
N1 N 0.1379(4) 0.8336(2) -0.0212(2) 0.0233(6) Uani 1 1 d
N2 N 0.0355(4) 0.7177(2) -0.0255(2) 0.0239(6) Uani 1 1 d
N3 N -0.0060(3) 0.8306(2) 0.1353(2) 0.0223(6) Uani 1 1 d
N4 N -0.1795(4) 0.6170(2) 0.0972(2) 0.0262(6) Uani 1 1 d
N5 N 0.2881(4) 1.2059(2) 0.1831(2) 0.0248(6) Uani 1 1 d
N6 N 0.1847(4) 1.0951(2) 0.1970(2) 0.0247(6) Uani 1 1 d
N7 N 0.3086(3) 1.0887(2) 0.0268(2) 0.0237(6) Uani 1 1 d
N8 N 0.4711(4) 1.3034(2) 0.0487(2) 0.0319(7) Uani 1 1 d
N9 N 0.5362(4) 1.2838(2) -0.0445(2) 0.0273(6) Uani 1 1 d
N10 N 0.6057(4) 1.2829(3) -0.1261(2) 0.0351(7) Uani 1 1 d
C1 C -0.0462(4) 0.7235(3) 0.0701(3) 0.0223(7) Uani 1 1 d
C2 C 0.1128(4) 0.8999(3) 0.0749(2) 0.0223(7) Uani 1 1 d
C3 C 0.2014(4) 1.0281(3) 0.1013(2) 0.0226(7) Uani 1 1 d
C4 C 0.3610(4) 1.1988(3) 0.0820(3) 0.0233(7) Uani 1 1 d
O3 O 0.4924(3) 0.8519(2) 0.5585(2) 0.0349(6) Uani 1 1 d
O4 O 0.5510(3) 0.7406(2) 0.41113(18) 0.0296(6) Uani 1 1 d
N11 N 0.1730(4) 0.5423(2) 0.6296(2) 0.0226(6) Uani 1 1 d
N12 N 0.2726(3) 0.6581(2) 0.6303(2) 0.0226(6) Uani 1 1 d
N13 N 0.3229(3) 0.5407(2) 0.4743(2) 0.0215(6) Uani 1 1 d
N14 N 0.4753(4) 0.7551(2) 0.4995(2) 0.0253(6) Uani 1 1 d
N15 N 0.0432(4) 0.1690(2) 0.4224(2) 0.0245(6) Uani 1 1 d
N16 N 0.1519(4) 0.2815(2) 0.4154(2) 0.0238(6) Uani 1 1 d
N17 N -0.0091(3) 0.2822(2) 0.5726(2) 0.0216(6) Uani 1 1 d
N18 N -0.1682(4) 0.0666(2) 0.5416(2) 0.0274(6) Uani 1 1 d
N19 N -0.2628(4) 0.0854(2) 0.6240(2) 0.0237(6) Uani 1 1 d
N20 N -0.3561(4) 0.0874(2) 0.6941(2) 0.0322(7) Uani 1 1 d
C5 C 0.3579(4) 0.6497(3) 0.5360(2) 0.0215(7) Uani 1 1 d
C6 C 0.2033(4) 0.4738(3) 0.5363(2) 0.0214(7) Uani 1 1 d
C7 C 0.1161(4) 0.3446(3) 0.5075(2) 0.0221(7) Uani 1 1 d
C8 C -0.0493(4) 0.1725(3) 0.5159(2) 0.0231(7) Uani 1 1 d
O5 O 0.6828(3) 0.1178(2) 0.20043(19) 0.0303(6) Uani 1 1 d
O6 O 0.2001(3) 0.0535(2) 0.7045(2) 0.0329(6) Uani 1 1 d
O7 O 0.0491(3) 0.4913(2) 0.2060(2) 0.0302(6) Uani 1 1 d
O8 O 0.3987(3) 0.4573(2) 0.2572(2) 0.0316(6) Uani 1 1 d
H1 H 0.209(5) 0.848(3) -0.090(3) 0.038 Uiso 1 1 d
H5 H 0.314(5) 1.271(3) 0.229(3) 0.038 Uiso 1 1 d
H11 H 0.087(5) 0.518(3) 0.683(3) 0.038 Uiso 1 1 d
H15 H 0.032(5) 0.106(3) 0.369(3) 0.038 Uiso 1 1 d
H5A H 0.709(5) 0.058(4) 0.231(3) 0.047 Uiso 1 1 d
H5B H 0.701(6) 0.169(4) 0.252(4) 0.047 Uiso 1 1 d
H6A H 0.157(6) 0.100(4) 0.746(3) 0.047 Uiso 1 1 d
H6B H 0.272(6) 0.107(4) 0.672(3) 0.047 Uiso 1 1 d
H7A H 0.002(6) 0.426(4) 0.161(3) 0.047 Uiso 1 1 d
H7B H 0.154(6) 0.486(4) 0.218(3) 0.047 Uiso 1 1 d
H8A H 0.405(5) 0.496(4) 0.319(4) 0.047 Uiso 1 1 d
H8B H 0.494(6) 0.497(4) 0.227(3) 0.047 Uiso 1 1 d

loop_
_atom_site_aniso_label
_atom_site_aniso_U_11
_atom_site_aniso_U_22
_atom_site_aniso_U_33
_atom_site_aniso_U_23
_atom_site_aniso_U_13
_atom_site_aniso_U_12
O1 0.0384(14) 0.0251(13) 0.0329(14) -0.0027(11) 0.0065(11) 0.0042(11)
O2 0.0323(13) 0.0353(14) 0.0260(13) 0.0043(10) 0.0126(10) 0.0102(11)
N1 0.0274(14) 0.0232(15) 0.0168(14) -0.0009(11) 0.0030(11) 0.0060(12)
N2 0.0274(14) 0.0219(14) 0.0198(14) -0.0004(11) 0.0040(11) 0.0052(12)
N3 0.0229(13) 0.0222(14) 0.0223(14) 0.0017(11) 0.0069(11) 0.0080(12)
N4 0.0263(14) 0.0297(16) 0.0233(15) 0.0023(12) 0.0059(11) 0.0104(13)
N5 0.0287(15) 0.0215(15) 0.0215(15) -0.0015(11) 0.0068(11) 0.0055(13)
N6 0.0276(14) 0.0234(14) 0.0225(14) 0.0018(11) 0.0065(11) 0.0074(12)
N7 0.0246(14) 0.0223(14) 0.0229(14) 0.0010(11) 0.0047(11) 0.0061(12)
N8 0.0375(16) 0.0295(16) 0.0276(16) 0.0031(12) 0.0156(13) 0.0083(14)
N9 0.0249(14) 0.0250(15) 0.0303(17) 0.0024(12) 0.0089(12) 0.0057(12)
N10 0.0374(17) 0.0365(18) 0.0314(17) 0.0047(13) 0.0119(14) 0.0110(15)
C1 0.0219(16) 0.0248(17) 0.0209(16) 0.0025(13) 0.0045(12) 0.0086(14)
C2 0.0246(16) 0.0248(17) 0.0170(16) -0.0011(13) 0.0016(12) 0.0093(14)
C3 0.0229(16) 0.0269(17) 0.0195(16) 0.0007(13) 0.0020(12) 0.0116(14)
C4 0.0240(16) 0.0242(17) 0.0223(17) 0.0031(13) 0.0049(13) 0.0084(14)
O3 0.0385(14) 0.0235(13) 0.0370(14) -0.0043(10) 0.0122(11) 0.0047(11)
O4 0.0314(12) 0.0341(13) 0.0247(12) 0.0055(10) 0.0109(10) 0.0108(11)
N11 0.0217(13) 0.0240(15) 0.0207(14) -0.0005(11) 0.0067(11) 0.0066(12)
N12 0.0214(13) 0.0231(14) 0.0219(14) 0.0002(11) 0.0015(11) 0.0065(12)
N13 0.0225(13) 0.0228(14) 0.0188(14) 0.0005(11) 0.0044(10) 0.0076(12)
N14 0.0262(14) 0.0244(15) 0.0249(15) 0.0003(12) 0.0037(11) 0.0090(12)
N15 0.0263(14) 0.0218(14) 0.0227(14) -0.0028(11) 0.0065(11) 0.0060(12)
N16 0.0269(14) 0.0200(14) 0.0239(14) 0.0013(11) 0.0072(11) 0.0069(12)
N17 0.0240(14) 0.0236(14) 0.0178(13) 0.0015(11) 0.0052(10) 0.0086(12)
N18 0.0282(15) 0.0254(15) 0.0274(15) 0.0001(11) 0.0112(12) 0.0079(13)
N19 0.0242(14) 0.0210(14) 0.0247(15) 0.0024(11) 0.0019(12) 0.0059(12)
N20 0.0359(16) 0.0286(16) 0.0293(17) 0.0003(12) 0.0101(14) 0.0073(14)
C5 0.0221(16) 0.0233(17) 0.0195(16) 0.0015(13) 0.0049(12) 0.0083(14)
C6 0.0211(16) 0.0255(17) 0.0174(16) -0.0014(13) -0.0001(12) 0.0096(14)
C7 0.0213(16) 0.0240(17) 0.0206(16) -0.0026(13) 0.0014(12) 0.0093(14)
C8 0.0226(16) 0.0262(17) 0.0204(16) 0.0022(13) 0.0048(13) 0.0079(14)
O5 0.0394(14) 0.0326(14) 0.0178(12) -0.0017(10) 0.0090(10) 0.0119(12)
O6 0.0368(14) 0.0296(14) 0.0318(14) 0.0017(11) 0.0145(11) 0.0098(12)
O7 0.0303(13) 0.0343(14) 0.0234(13) -0.0039(10) 0.0076(10) 0.0097(12)
O8 0.0353(14) 0.0325(14) 0.0240(13) -0.0029(10) 0.0128(11) 0.0086(12)

loop_
_atom_type_symbol
_atom_type_description
_atom_type_scat_dispersion_real
_atom_type_scat_dispersion_imag
_atom_type_scat_source
C C 0.0033 0.0016 'International Tables Vol C Tables 4.2.6.8 and 6.1.1.4'
H H 0.0000 0.0000 'International Tables Vol C Tables 4.2.6.8 and 6.1.1.4'
N N 0.0061 0.0033 'International Tables Vol C Tables 4.2.6.8 and 6.1.1.4'
O O 0.0106 0.0060 'International Tables Vol C Tables 4.2.6.8 and 6.1.1.4'

loop_
_geom_angle_atom_site_label_1
_geom_angle_atom_site_label_2
_geom_angle_atom_site_label_3
_geom_angle
C2 N1 N2 109.9(2)
C2 N1 H1 137(2)
N2 N1 H1 113(2)
C1 N2 N1 101.2(2)
C1 N3 C2 101.7(2)
O1 N4 O2 125.6(3)
O1 N4 C1 117.9(2)
O2 N4 C1 116.5(2)
C4 N5 N6 109.1(2)
C4 N5 H5 122(2)
N6 N5 H5 128(2)
C3 N6 N5 102.3(2)
C4 N7 C3 101.7(2)
N9 N8 C4 112.6(3)
N10 N9 N8 170.4(3)
N2 C1 N3 117.2(3)
N2 C1 N4 119.7(3)
N3 C1 N4 123.1(3)
N3 C2 N1 110.0(3)
N3 C2 C3 127.6(3)
N1 C2 C3 122.3(3)
N6 C3 N7 115.3(3)
N6 C3 C2 123.6(3)
N7 C3 C2 121.0(3)
N7 C4 N5 111.7(3)
N7 C4 N8 129.2(3)
N5 C4 N8 119.1(3)
C6 N11 N12 109.5(2)
C6 N11 H11 127(2)
N12 N11 H11 123(2)
C5 N12 N11 101.4(2)
C5 N13 C6 101.1(2)
O3 N14 O4 125.1(3)
O3 N14 C5 117.6(2)
O4 N14 C5 117.3(2)
C8 N15 N16 109.1(3)
C8 N15 H15 128(2)
N16 N15 H15 123(2)
C7 N16 N15 101.9(2)
C8 N17 C7 101.2(2)
N19 N18 C8 112.2(2)
N20 N19 N18 171.5(3)
N12 C5 N13 117.3(3)
N12 C5 N14 120.8(3)
N13 C5 N14 121.9(3)
N13 C6 N11 110.7(3)
N13 C6 C7 125.0(3)
N11 C6 C7 124.3(3)
N16 C7 N17 116.1(3)
N16 C7 C6 121.8(3)
N17 C7 C6 122.1(3)
N17 C8 N15 111.8(3)
N17 C8 N18 128.9(3)
N15 C8 N18 119.4(3)
H5A O5 H5B 102(4)
H6A O6 H6B 96(4)
H7A O7 H7B 99(4)
H8A O8 H8B 104(4)

loop_
_geom_bond_atom_site_label_1
_geom_bond_atom_site_label_2
_geom_bond_distance
O1 N4 1.220(3)
O2 N4 1.238(3)
N1 C2 1.350(4)
N1 N2 1.356(3)
N1 H1 1.01(3)
N2 C1 1.325(4)
N3 C1 1.335(4)
N3 C2 1.339(4)
N4 C1 1.451(4)
N5 C4 1.353(4)
N5 N6 1.354(4)
N5 H5 0.84(4)
N6 C3 1.332(4)
N7 C4 1.313(4)
N7 C3 1.368(4)
N8 N9 1.255(4)
N8 C4 1.398(4)
N9 N10 1.129(3)
C2 C3 1.451(4)
O3 N14 1.226(3)
O4 N14 1.235(3)
N11 C6 1.351(4)
N11 N12 1.356(3)
N11 H11 0.94(4)
N12 C5 1.326(4)
N13 C5 1.339(4)
N13 C6 1.340(4)
N14 C5 1.440(4)
N15 C8 1.343(4)
N15 N16 1.362(3)
N15 H15 0.89(4)
N16 C7 1.323(4)
N17 C8 1.320(4)
N17 C7 1.362(4)
N18 N19 1.267(3)
N18 C8 1.395(4)
N19 N20 1.114(3)
C6 C7 1.462(4)
O5 H5A 0.92(4)
O5 H5B 0.78(4)
O6 H6A 0.83(4)
O6 H6B 0.86(4)
O7 H7A 0.85(4)
O7 H7B 0.82(4)
O8 H8A 0.81(4)
O8 H8B 0.85(4)

loop_
_geom_torsion_atom_site_label_1
_geom_torsion_atom_site_label_2
_geom_torsion_atom_site_label_3
_geom_torsion_atom_site_label_4
_geom_torsion
C2 N1 N2 C1 0.4(3)
C4 N5 N6 C3 -0.6(3)
N1 N2 C1 N3 -0.3(4)
N1 N2 C1 N4 176.9(3)
C2 N3 C1 N2 0.1(4)
C2 N3 C1 N4 -176.9(3)
O1 N4 C1 N2 3.2(4)
O2 N4 C1 N2 -174.9(3)
O1 N4 C1 N3 -179.8(3)
O2 N4 C1 N3 2.1(4)
C1 N3 C2 N1 0.1(3)
C1 N3 C2 C3 178.0(3)
N2 N1 C2 N3 -0.3(4)
N2 N1 C2 C3 -178.4(3)
N5 N6 C3 N7 -0.1(3)
N5 N6 C3 C2 -179.6(3)
C4 N7 C3 N6 0.7(4)
C4 N7 C3 C2 -179.7(3)
N3 C2 C3 N6 4.9(5)
N1 C2 C3 N6 -177.5(3)
N3 C2 C3 N7 -174.7(3)
N1 C2 C3 N7 3.0(5)
C3 N7 C4 N5 -1.0(3)
C3 N7 C4 N8 -178.6(3)
N6 N5 C4 N7 1.1(4)
N6 N5 C4 N8 179.0(3)
N9 N8 C4 N7 -5.3(5)
N9 N8 C4 N5 177.2(3)
C6 N11 N12 C5 -0.5(3)
C8 N15 N16 C7 0.4(3)
N11 N12 C5 N13 0.3(4)
N11 N12 C5 N14 177.2(3)
C6 N13 C5 N12 0.0(4)
C6 N13 C5 N14 -176.8(3)
O3 N14 C5 N12 -0.3(4)
O4 N14 C5 N12 179.7(3)
O3 N14 C5 N13 176.5(3)
O4 N14 C5 N13 -3.6(4)
C5 N13 C6 N11 -0.4(3)
C5 N13 C6 C7 179.3(3)
N12 N11 C6 N13 0.6(3)
N12 N11 C6 C7 -179.1(3)
N15 N16 C7 N17 -0.9(3)
N15 N16 C7 C6 -179.9(3)
C8 N17 C7 N16 1.0(4)
C8 N17 C7 C6 180.0(3)
N13 C6 C7 N16 0.9(5)
N11 C6 C7 N16 -179.4(3)
N13 C6 C7 N17 -177.9(3)
N11 C6 C7 N17 1.7(5)
C7 N17 C8 N15 -0.7(3)
C7 N17 C8 N18 178.5(3)
N16 N15 C8 N17 0.2(4)
N16 N15 C8 N18 -179.1(3)
N19 N18 C8 N17 9.0(5)
N19 N18 C8 N15 -171.8(3)
